data_4037454
loop_
_publ_author_name
'Li, Jiangtao'
'Qiu, Shuai'
'Ye, Xinyi'
'Zhu, Bo'
'Liu, Hongjun'
'Jiang, Zhiyong'

_publ_section_title
;
 Dipeptide-Based Chiral Tertiary Amine-Catalyzed Asymmetric Conjugate
 Addition Reactions of 5H-Thiazol/Oxazol-4-Ones.
;
_journal_issue 23
_journal_name_full 'The Journal of organic chemistry'
_journal_page_first 11916
_journal_page_last 11923
_journal_paper_doi 10.1021/acs.joc.6b02384
_journal_volume 81
_journal_year 2016
_chemical_absolute_configuration ad
_chemical_formula_moiety 'C20 H15 Br N2 O4'
_chemical_formula_sum 'C20 H15 Br N2 O4'
_chemical_formula_weight 427.25
_space_group_crystal_system monoclinic
_space_group_IT_number 4
_space_group_name_Hall 'P 2yb'
_space_group_name_H-M_alt 'P 1 21 1'
_atom_sites_solution_hydrogens geom
_atom_sites_solution_primary direct
_audit_creation_date 2016-03-14
_audit_creation_method
;
Olex2 1.2
(compiled 2016.02.19 svn.r3266 for OlexSys, GUI svn.r5155)
;
_cell_angle_alpha 90
_cell_angle_beta 93.003(6)
_cell_angle_gamma 90
_cell_formula_units_Z 2
_cell_length_a 6.2873(5)
_cell_length_b 11.0497(5)
_cell_length_c 13.8394(8)
_cell_measurement_reflns_used 1616
_cell_measurement_temperature 293(2)
_cell_measurement_theta_max 22.8890
_cell_measurement_theta_min 4.6360
_cell_volume 960.14(10)
_computing_cell_refinement 'CrysAlisPro 1.171.38.41k (Rigaku OD, 2015)'
_computing_data_collection 'CrysAlisPro 1.171.38.41k (Rigaku OD, 2015)'
_computing_data_reduction 'CrysAlisPro 1.171.38.41k (Rigaku OD, 2015)'
_computing_molecular_graphics 'Olex2 (Dolomanov et al., 2009)'
_computing_publication_material 'Olex2 (Dolomanov et al., 2009)'
_computing_structure_refinement 'ShelXL (Sheldrick, 2015)'
_computing_structure_solution 'ShelXS (Sheldrick, 2008)'
_diffrn_ambient_temperature 293(2)
_diffrn_detector 'CCD plate'
_diffrn_detector_area_resol_mean 16.2312
_diffrn_detector_type Eos
_diffrn_measured_fraction_theta_full 0.998
_diffrn_measured_fraction_theta_max 0.998
_diffrn_measurement_details
;
List of Runs (angles in degrees, time in seconds):

  # Type    Start    End  Width  t~exp~   \w     \q     \k     \f   Frames
--------------------------------------------------------------------------
  1  \w    -85.00   4.00   1.00   10.00    --  -15.33 -37.00 120.00   89
  2  \w    -25.00  57.00   1.00   10.00    --   18.22 -99.00  30.00   82
  3  \w     21.00  86.00   1.00   10.00    --   18.22  37.00 120.00   65
  4  \w     41.00  79.00   1.00   10.00    --   18.22 178.00 -30.00   38
  5  \w      1.00  86.00   1.00   10.00    --   18.22  57.00  60.00   85
  6  \w    -13.00  34.00   1.00   10.00    --   18.22 -57.00 -90.00   47
;
_diffrn_measurement_device 'four-circle diffractometer'
_diffrn_measurement_device_type 'Xcalibur, Eos, Gemini'
_diffrn_measurement_method '\w scans'
_diffrn_orient_matrix_type 'CrysAlisPro convention (1999,Acta A55,543-557)'
_diffrn_orient_matrix_UB_11 -0.0641366000
_diffrn_orient_matrix_UB_12 0.0115854000
_diffrn_orient_matrix_UB_13 0.0396176000
_diffrn_orient_matrix_UB_21 0.0928322000
_diffrn_orient_matrix_UB_22 0.0114738000
_diffrn_orient_matrix_UB_23 0.0299531000
_diffrn_orient_matrix_UB_31 -0.0051469000
_diffrn_orient_matrix_UB_32 0.0621008000
_diffrn_orient_matrix_UB_33 -0.0129300000
_diffrn_radiation_monochromator graphite
_diffrn_radiation_probe x-ray
_diffrn_radiation_type MoK\a
_diffrn_radiation_wavelength 0.71073
_diffrn_reflns_av_R_equivalents 0.0365
_diffrn_reflns_av_unetI/netI 0.0677
_diffrn_reflns_Laue_measured_fraction_full 0.998
_diffrn_reflns_Laue_measured_fraction_max 0.998
_diffrn_reflns_limit_h_max 6
_diffrn_reflns_limit_h_min -7
_diffrn_reflns_limit_k_max 13
_diffrn_reflns_limit_k_min -13
_diffrn_reflns_limit_l_max 17
_diffrn_reflns_limit_l_min -17
_diffrn_reflns_number 7840
_diffrn_reflns_point_group_measured_fraction_full 0.998
_diffrn_reflns_point_group_measured_fraction_max 0.998
_diffrn_reflns_theta_full 26.000
_diffrn_reflns_theta_max 26.364
_diffrn_reflns_theta_min 3.477
_diffrn_source 'fine-focus sealed X-ray tube'
_diffrn_source_type 'Enhance (Mo) X-ray Source'
_exptl_absorpt_coefficient_mu 2.168
_exptl_absorpt_correction_T_max 1.00000
_exptl_absorpt_correction_T_min 0.66457
_exptl_absorpt_correction_type multi-scan
_exptl_absorpt_process_details
;
CrysAlisPro 1.171.38.41k (Rigaku Oxford Diffraction, 2015)
Empirical absorption correction using spherical harmonics,
 implemented in SCALE3 ABSPACK scaling algorithm.
;
_exptl_crystal_colour colourless
_exptl_crystal_colour_primary colourless
_exptl_crystal_density_diffrn 1.478
_exptl_crystal_description plate
_exptl_crystal_F_000 432
_exptl_crystal_size_max 0.2
_exptl_crystal_size_mid 0.1
_exptl_crystal_size_min 0.04
_refine_diff_density_max 0.572
_refine_diff_density_min -0.420
_refine_diff_density_rms 0.052
_refine_ls_abs_structure_details
;
 Flack x determined using 880 quotients [(I+)-(I-)]/[(I+)+(I-)]
 (Parsons, Flack and Wagner, Acta Cryst. B69 (2013) 249-259).
;
_refine_ls_abs_structure_Flack -0.002(8)
_refine_ls_extinction_method none
_refine_ls_goodness_of_fit_ref 1.026
_refine_ls_hydrogen_treatment constr
_refine_ls_matrix_type full
_refine_ls_number_parameters 245
_refine_ls_number_reflns 3917
_refine_ls_number_restraints 1
_refine_ls_restrained_S_all 1.025
_refine_ls_R_factor_all 0.0899
_refine_ls_R_factor_gt 0.0540
_refine_ls_shift/su_max 0.000
_refine_ls_shift/su_mean 0.000
_refine_ls_structure_factor_coef Fsqd
_refine_ls_weighting_details 'w=1/[\s^2^(Fo^2^)+(0.0499P)^2^+0.1034P] where P=(Fo^2^+2Fc^2^)/3'
_refine_ls_weighting_scheme calc
_refine_ls_wR_factor_gt 0.1045
_refine_ls_wR_factor_ref 0.1213
_reflns_Friedel_coverage 0.899
_reflns_Friedel_fraction_full 0.999
_reflns_Friedel_fraction_max 0.999
_reflns_number_gt 2676
_reflns_number_total 3917
_reflns_threshold_expression 'I > 2\s(I)'
_cod_data_source_file jo6b02384_si_003.cif
_cod_data_source_block qsmpbr
_cod_database_code 4037454
_chemical_oxdiff_formula C1H1N1O1Br1
_shelx_space_group_comment
;
The symmetry employed for this shelxl refinement is uniquely defined
by the following loop, which should always be used as a source of
symmetry information in preference to the above space-group names.
They are only intended as comments.
;
_reflns_odcompleteness_completeness 99.76
_reflns_odcompleteness_iscentric 1
_reflns_odcompleteness_theta 26.32
_olex2_refinement_description
;
1. Fixed Uiso
 At 1.2 times of:
  All C(H) groups, All C(H,H) groups
 At 1.5 times of:
  All C(H,H,H) groups
2.a Ternary CH refined with riding coordinates:
 C9(H9)
2.b Secondary CH2 refined with riding coordinates:
 C8(H8A,H8B)
2.c Aromatic/amide H refined with riding coordinates:
 C2(H2), C3(H3), C5(H5), C6(H6), C16(H16), C17(H17), C18(H18), C19(H19),
 C20(H20)
2.d Idealised Me refined as rotating group:
 C14(H14A,H14B,H14C)
;
_shelx_shelxl_version_number 2014/7
_olex2_submission_special_instructions 'No special instructions were received'
_oxdiff_exptl_absorpt_empirical_details
;
Empirical correction (ABSPACK) includes:
- Absorption correction using spherical harmonics
- Frame scaling
;
_oxdiff_exptl_absorpt_empirical_full_max 1.311
_oxdiff_exptl_absorpt_empirical_full_min 0.755

loop_
_space_group_symop_operation_xyz
'x, y, z'
'-x, y+1/2, -z'

loop_
_atom_site_label
_atom_site_type_symbol
_atom_site_fract_x
_atom_site_fract_y
_atom_site_fract_z
_atom_site_U_iso_or_equiv
_atom_site_adp_type
_atom_site_occupancy
_atom_site_site_symmetry_order
_atom_site_calc_flag
_atom_site_refinement_flags_posn
Br1 Br 1.09409(18) 0.06004(9) 0.79987(7) 0.0951(4) Uani 1 1 d .
C1 C 1.0338(14) 0.2155(6) 0.7447(5) 0.058(2) Uani 1 1 d .
C2 C 0.8403(13) 0.2372(7) 0.7012(6) 0.060(2) Uani 1 1 d .
H2 H 0.7363 0.1773 0.6971 0.072 Uiso 1 1 calc R
C3 C 0.8010(12) 0.3513(6) 0.6627(5) 0.0499(18) Uani 1 1 d .
H3 H 0.6708 0.3675 0.6303 0.060 Uiso 1 1 calc R
C4 C 0.9505(10) 0.4396(6) 0.6717(4) 0.0379(15) Uani 1 1 d .
C5 C 1.1455(12) 0.4182(7) 0.7173(6) 0.064(2) Uani 1 1 d .
H5 H 1.2473 0.4792 0.7229 0.076 Uiso 1 1 calc R
C6 C 1.1892(14) 0.3025(7) 0.7554(6) 0.071(2) Uani 1 1 d .
H6 H 1.3198 0.2853 0.7870 0.085 Uiso 1 1 calc R
C7 C 0.9074(9) 0.5898(5) 0.5375(4) 0.0373(15) Uani 1 1 d .
C8 C 0.8522(10) 0.7208(6) 0.5288(4) 0.0421(15) Uani 1 1 d .
H8A H 0.7216 0.7314 0.4892 0.051 Uiso 1 1 calc R
H8B H 0.9653 0.7650 0.4993 0.051 Uiso 1 1 calc R
C9 C 0.8236(10) 0.7666(6) 0.6321(5) 0.0377(15) Uani 1 1 d .
H9 H 0.9386 0.8237 0.6496 0.045 Uiso 1 1 calc R
C10 C 0.8533(10) 0.6536(6) 0.6947(4) 0.0392(16) Uani 1 1 d .
C11 C 0.6098(9) 0.8287(5) 0.6466(4) 0.0349(14) Uani 1 1 d .
C12 C 0.4246(10) 0.7391(6) 0.6397(5) 0.0462(17) Uani 1 1 d .
C13 C 0.4468(10) 0.8084(6) 0.7846(5) 0.0428(16) Uani 1 1 d .
C14 C 0.5736(11) 0.9392(6) 0.5817(5) 0.0527(18) Uani 1 1 d .
H14A H 0.4468 0.9805 0.5990 0.079 Uiso 1 1 calc GR
H14B H 0.5580 0.9137 0.5153 0.079 Uiso 1 1 calc GR
H14C H 0.6933 0.9928 0.5898 0.079 Uiso 1 1 calc GR
C15 C 0.4057(12) 0.8345(6) 0.8848(5) 0.0524(18) Uani 1 1 d .
C16 C 0.5344(16) 0.9148(8) 0.9381(6) 0.075(2) Uani 1 1 d .
H16 H 0.6560 0.9461 0.9119 0.090 Uiso 1 1 calc R
C17 C 0.482(2) 0.9481(11) 1.0301(7) 0.113(4) Uani 1 1 d .
H17 H 0.5677 1.0015 1.0664 0.135 Uiso 1 1 calc R
C18 C 0.303(3) 0.9018(13) 1.0667(7) 0.116(5) Uani 1 1 d .
H18 H 0.2662 0.9257 1.1280 0.139 Uiso 1 1 calc R
C19 C 0.179(2) 0.8227(13) 1.0169(7) 0.109(4) Uani 1 1 d .
H19 H 0.0593 0.7908 1.0443 0.131 Uiso 1 1 calc R
C20 C 0.2288(14) 0.7885(8) 0.9251(6) 0.070(2) Uani 1 1 d .
H20 H 0.1418 0.7340 0.8904 0.084 Uiso 1 1 calc R
N1 N 0.9053(7) 0.5587(5) 0.6349(3) 0.0369(11) Uani 1 1 d .
N2 N 0.3338(8) 0.7336(5) 0.7298(4) 0.0488(14) Uani 1 1 d .
O1 O 0.9440(8) 0.5198(4) 0.4743(3) 0.0502(12) Uani 1 1 d .
O2 O 0.8305(8) 0.6441(4) 0.7799(3) 0.0559(13) Uani 1 1 d .
O3 O 0.6077(7) 0.8679(4) 0.7467(3) 0.0401(10) Uani 1 1 d .
O4 O 0.3671(8) 0.6834(5) 0.5689(4) 0.0675(15) Uani 1 1 d .

loop_
_atom_site_aniso_label
_atom_site_aniso_U_11
_atom_site_aniso_U_22
_atom_site_aniso_U_33
_atom_site_aniso_U_23
_atom_site_aniso_U_13
_atom_site_aniso_U_12
Br1 0.1420(9) 0.0490(4) 0.0947(7) 0.0221(5) 0.0092(5) 0.0279(6)
C1 0.084(6) 0.034(4) 0.057(5) 0.009(3) 0.015(4) 0.015(4)
C2 0.060(5) 0.044(4) 0.076(5) 0.005(4) -0.003(4) -0.009(4)
C3 0.048(4) 0.049(4) 0.052(4) 0.003(3) -0.003(3) -0.003(4)
C4 0.041(4) 0.041(4) 0.033(3) 0.004(3) 0.010(3) 0.005(3)
C5 0.049(5) 0.048(4) 0.094(6) 0.015(4) -0.003(4) 0.001(4)
C6 0.060(5) 0.060(5) 0.092(6) 0.016(5) -0.016(5) 0.018(4)
C7 0.033(3) 0.043(4) 0.037(3) 0.002(3) 0.010(3) -0.002(3)
C8 0.040(4) 0.046(4) 0.042(4) 0.006(3) 0.011(3) 0.003(3)
C9 0.036(4) 0.033(3) 0.045(4) 0.005(3) 0.008(3) 0.000(3)
C10 0.039(4) 0.045(4) 0.034(4) 0.002(3) 0.010(3) 0.007(3)
C11 0.031(3) 0.035(3) 0.038(3) -0.008(3) 0.004(3) -0.002(3)
C12 0.035(4) 0.050(4) 0.054(4) -0.007(4) 0.009(3) 0.003(3)
C13 0.040(4) 0.040(3) 0.049(4) 0.002(3) 0.007(3) 0.015(3)
C14 0.049(4) 0.047(4) 0.062(4) 0.009(3) 0.004(4) 0.015(3)
C15 0.066(5) 0.051(4) 0.041(4) 0.001(3) 0.010(4) 0.017(4)
C16 0.099(7) 0.078(6) 0.049(5) -0.004(4) -0.001(4) 0.001(5)
C17 0.169(12) 0.123(9) 0.046(5) -0.025(6) 0.003(7) -0.007(9)
C18 0.169(14) 0.136(11) 0.043(6) -0.004(7) 0.018(7) 0.037(9)
C19 0.125(10) 0.148(11) 0.058(6) 0.015(7) 0.038(6) 0.015(9)
C20 0.073(6) 0.085(6) 0.056(5) 0.007(4) 0.027(4) 0.013(5)
N1 0.039(3) 0.034(2) 0.037(3) 0.002(3) 0.006(2) 0.003(3)
N2 0.043(3) 0.048(3) 0.057(4) -0.002(3) 0.015(3) -0.006(3)
O1 0.060(3) 0.052(3) 0.039(3) -0.009(2) 0.008(2) 0.003(2)
O2 0.073(4) 0.059(3) 0.037(3) 0.009(2) 0.016(2) 0.021(3)
O3 0.041(3) 0.037(2) 0.043(2) -0.0057(19) 0.006(2) -0.0002(19)
O4 0.060(3) 0.082(4) 0.062(3) -0.030(3) 0.007(3) -0.023(3)

loop_
_atom_type_symbol
_atom_type_description
_atom_type_scat_dispersion_real
_atom_type_scat_dispersion_imag
_atom_type_scat_source
C C 0.0033 0.0016 'International Tables Vol C Tables 4.2.6.8 and 6.1.1.4'
H H 0.0000 0.0000 'International Tables Vol C Tables 4.2.6.8 and 6.1.1.4'
Br Br -0.2901 2.4595 'International Tables Vol C Tables 4.2.6.8 and 6.1.1.4'
N N 0.0061 0.0033 'International Tables Vol C Tables 4.2.6.8 and 6.1.1.4'
O O 0.0106 0.0060 'International Tables Vol C Tables 4.2.6.8 and 6.1.1.4'

loop_
_geom_angle_atom_site_label_1
_geom_angle_atom_site_label_2
_geom_angle_atom_site_label_3
_geom_angle
C2 C1 Br1 119.5(6)
C2 C1 C6 122.9(7)
C6 C1 Br1 117.5(6)
C1 C2 H2 121.0
C1 C2 C3 118.1(7)
C3 C2 H2 121.0
C2 C3 H3 119.6
C4 C3 C2 120.7(7)
C4 C3 H3 119.6
C3 C4 C5 121.2(6)
C3 C4 N1 120.3(6)
C5 C4 N1 118.5(6)
C4 C5 H5 120.6
C4 C5 C6 118.8(7)
C6 C5 H5 120.6
C1 C6 C5 118.2(7)
C1 C6 H6 120.9
C5 C6 H6 120.9
N1 C7 C8 107.7(5)
O1 C7 C8 128.3(5)
O1 C7 N1 124.1(6)
C7 C8 H8A 110.4
C7 C8 H8B 110.4
C7 C8 C9 106.4(5)
H8A C8 H8B 108.6
C9 C8 H8A 110.4
C9 C8 H8B 110.4
C8 C9 H9 108.7
C10 C9 C8 104.0(5)
C10 C9 H9 108.7
C10 C9 C11 112.0(5)
C11 C9 C8 114.5(5)
C11 C9 H9 108.7
N1 C10 C9 107.8(5)
O2 C10 C9 127.7(6)
O2 C10 N1 124.4(6)
C12 C11 C9 111.9(5)
C14 C11 C9 112.7(5)
C14 C11 C12 113.1(5)
O3 C11 C9 108.1(5)
O3 C11 C12 102.0(4)
O3 C11 C14 108.4(5)
N2 C12 C11 108.5(5)
O4 C12 C11 125.6(6)
O4 C12 N2 126.0(6)
N2 C13 C15 124.2(6)
N2 C13 O3 118.9(5)
O3 C13 C15 116.9(6)
C11 C14 H14A 109.5
C11 C14 H14B 109.5
C11 C14 H14C 109.5
H14A C14 H14B 109.5
H14A C14 H14C 109.5
H14B C14 H14C 109.5
C16 C15 C13 120.4(7)
C20 C15 C13 120.3(7)
C20 C15 C16 119.0(8)
C15 C16 H16 120.0
C17 C16 C15 119.9(10)
C17 C16 H16 120.0
C16 C17 H17 120.4
C18 C17 C16 119.1(11)
C18 C17 H17 120.4
C17 C18 H18 119.1
C19 C18 C17 121.7(10)
C19 C18 H18 119.1
C18 C19 H19 120.0
C18 C19 C20 120.0(11)
C20 C19 H19 120.0
C15 C20 C19 120.2(10)
C15 C20 H20 119.9
C19 C20 H20 119.9
C7 N1 C4 123.9(5)
C10 N1 C4 122.1(5)
C10 N1 C7 114.0(5)
C13 N2 C12 104.8(5)
C13 O3 C11 105.8(4)

loop_
_geom_bond_atom_site_label_1
_geom_bond_atom_site_label_2
_geom_bond_distance
Br1 C1 1.910(7)
C1 C2 1.350(11)
C1 C6 1.373(11)
C2 H2 0.9300
C2 C3 1.386(10)
C3 H3 0.9300
C3 C4 1.355(10)
C4 C5 1.370(10)
C4 N1 1.434(8)
C5 H5 0.9300
C5 C6 1.404(10)
C6 H6 0.9300
C7 C8 1.492(9)
C7 N1 1.392(7)
C7 O1 1.199(7)
C8 H8A 0.9700
C8 H8B 0.9700
C8 C9 1.537(9)
C9 H9 0.9800
C9 C10 1.525(9)
C9 C11 1.532(8)
C10 N1 1.386(8)
C10 O2 1.200(7)
C11 C12 1.528(9)
C11 C14 1.526(9)
C11 O3 1.452(7)
C12 N2 1.400(8)
C12 O4 1.197(8)
C13 C15 1.452(9)
C13 N2 1.306(8)
C13 O3 1.337(8)
C14 H14A 0.9600
C14 H14B 0.9600
C14 H14C 0.9600
C15 C16 1.386(12)
C15 C20 1.368(11)
C16 H16 0.9300
C16 C17 1.382(12)
C17 H17 0.9300
C17 C18 1.355(17)
C18 H18 0.9300
C18 C19 1.339(17)
C19 H19 0.9300
C19 C20 1.376(12)
C20 H20 0.9300

loop_
_geom_torsion_atom_site_label_1
_geom_torsion_atom_site_label_2
_geom_torsion_atom_site_label_3
_geom_torsion_atom_site_label_4
_geom_torsion
Br1 C1 C2 C3 179.4(5)
Br1 C1 C6 C5 -178.5(6)
C1 C2 C3 C4 -2.3(11)
C2 C1 C6 C5 -1.4(13)
C2 C3 C4 C5 1.2(11)
C2 C3 C4 N1 -177.5(6)
C3 C4 C5 C6 -0.2(12)
C3 C4 N1 C7 -77.8(8)
C3 C4 N1 C10 101.6(7)
C4 C5 C6 C1 0.3(12)
C5 C4 N1 C7 103.4(7)
C5 C4 N1 C10 -77.2(8)
C6 C1 C2 C3 2.4(12)
C7 C8 C9 C10 -3.1(6)
C7 C8 C9 C11 -125.7(6)
C8 C7 N1 C4 179.9(5)
C8 C7 N1 C10 0.4(7)
C8 C9 C10 N1 3.4(6)
C8 C9 C10 O2 -174.4(7)
C8 C9 C11 C12 69.1(7)
C8 C9 C11 C14 -59.6(7)
C8 C9 C11 O3 -179.4(5)
C9 C10 N1 C4 178.0(5)
C9 C10 N1 C7 -2.5(7)
C9 C11 C12 N2 115.6(5)
C9 C11 C12 O4 -64.5(9)
C9 C11 O3 C13 -118.3(5)
C10 C9 C11 C12 -49.0(7)
C10 C9 C11 C14 -177.7(5)
C10 C9 C11 O3 62.5(6)
C11 C9 C10 N1 127.6(5)
C11 C9 C10 O2 -50.2(9)
C11 C12 N2 C13 -0.3(7)
C12 C11 O3 C13 -0.2(6)
C13 C15 C16 C17 173.7(8)
C13 C15 C20 C19 -173.7(8)
C14 C11 C12 N2 -115.8(6)
C14 C11 C12 O4 64.0(8)
C14 C11 O3 C13 119.3(5)
C15 C13 N2 C12 178.2(6)
C15 C13 O3 C11 -178.2(5)
C15 C16 C17 C18 -0.3(16)
C16 C15 C20 C19 0.6(13)
C16 C17 C18 C19 1.5(19)
C17 C18 C19 C20 -1.5(19)
C18 C19 C20 C15 0.5(16)
C20 C15 C16 C17 -0.7(13)
N1 C4 C5 C6 178.6(7)
N1 C7 C8 C9 1.8(6)
N2 C13 C15 C16 179.7(7)
N2 C13 C15 C20 -6.0(10)
N2 C13 O3 C11 0.1(7)
O1 C7 C8 C9 -179.5(6)
O1 C7 N1 C4 1.2(9)
O1 C7 N1 C10 -178.3(6)
O2 C10 N1 C4 -4.1(10)
O2 C10 N1 C7 175.4(6)
O3 C11 C12 N2 0.3(6)
O3 C11 C12 O4 -179.8(7)
O3 C13 C15 C16 -2.2(9)
O3 C13 C15 C20 172.1(7)
O3 C13 N2 C12 0.1(8)
O4 C12 N2 C13 179.9(7)
